data_7711249
loop_
_publ_author_name
'Mandal, Shuvankar'
'Pramanik, Abhishek'
'Dey, Sourav'
'Carrella, Luca M.'
'Rajaraman, Gopalan'
'Rentschler, Eva'
'Mohanta, Sasankasekhar'

_publ_section_title
;
 Experimental and theoretical investigations on three DyIII4 single
 molecule magnets: structural and magneto-structural correlations
;
_journal_name_full 'Dalton Transactions'
_journal_paper_doi 10.1039/D2DT02348B
_journal_year 2022
_chemical_formula_sum 'C70 H74 Dy4 N6 O20'
_chemical_formula_weight 1969.35
_space_group_crystal_system monoclinic
_space_group_IT_number 14
_space_group_name_Hall '-P 2ybc'
_space_group_name_H-M_alt 'P 1 21/c 1'
_atom_sites_solution_hydrogens mixed
_audit_creation_method SHELXL-2014/7
_audit_update_record
;
2022-05-31 deposited with the CCDC.	2022-09-05 downloaded from the CCDC.
;
_cell_angle_alpha 90
_cell_angle_beta 105.216(2)
_cell_angle_gamma 90
_cell_formula_units_Z 2
_cell_length_a 12.0913(6)
_cell_length_b 17.7473(9)
_cell_length_c 17.5153(9)
_cell_measurement_reflns_used 7294
_cell_measurement_temperature 296(2)
_cell_measurement_theta_max 23.17
_cell_measurement_theta_min 2.30
_cell_volume 3626.8(3)
_computing_cell_refinement 'Bruker SAINT'
_computing_data_collection 'Bruker APEX2'
_computing_data_reduction 'Bruker SAINT'
_computing_molecular_graphics 'Bruker SHELXTL'
_computing_publication_material 'Bruker SHELXTL'
_computing_structure_refinement 'SHELXL-2014/7 (Sheldrick, 2014)'
_computing_structure_solution 'SHELXS-97 (Sheldrick, 2008)'
_diffrn_ambient_temperature 296(2)
_diffrn_measured_fraction_theta_full 1.000
_diffrn_measured_fraction_theta_max 0.993
_diffrn_measurement_device_type 'Bruker APEX-II CCD'
_diffrn_measurement_method '\f and \w scans'
_diffrn_radiation_type MoK\a
_diffrn_radiation_wavelength 0.71073
_diffrn_reflns_av_R_equivalents 0.0597
_diffrn_reflns_av_unetI/netI 0.0404
_diffrn_reflns_Laue_measured_fraction_full 1.000
_diffrn_reflns_Laue_measured_fraction_max 0.993
_diffrn_reflns_limit_h_max 14
_diffrn_reflns_limit_h_min -14
_diffrn_reflns_limit_k_max 17
_diffrn_reflns_limit_k_min -21
_diffrn_reflns_limit_l_max 21
_diffrn_reflns_limit_l_min -21
_diffrn_reflns_number 42157
_diffrn_reflns_point_group_measured_fraction_full 1.000
_diffrn_reflns_point_group_measured_fraction_max 0.993
_diffrn_reflns_theta_full 25.242
_diffrn_reflns_theta_max 25.848
_diffrn_reflns_theta_min 1.664
_exptl_absorpt_coefficient_mu 4.148
_exptl_absorpt_correction_type multi-scan
_exptl_absorpt_process_details 'SADABS (Sheldrick, 2008)'
_exptl_crystal_colour Red
_exptl_crystal_density_diffrn 1.803
_exptl_crystal_description Cuboid
_exptl_crystal_F_000 1920
_exptl_crystal_size_max 0.180
_exptl_crystal_size_mid 0.160
_exptl_crystal_size_min 0.140
_exptl_transmission_factor_max 0.594
_exptl_transmission_factor_min 0.522
_refine_diff_density_max 2.312
_refine_diff_density_min -1.145
_refine_diff_density_rms 0.135
_refine_ls_extinction_method none
_refine_ls_goodness_of_fit_ref 1.038
_refine_ls_hydrogen_treatment mixed
_refine_ls_matrix_type full
_refine_ls_number_parameters 446
_refine_ls_number_reflns 6967
_refine_ls_number_restraints 1
_refine_ls_restrained_S_all 1.038
_refine_ls_R_factor_all 0.0577
_refine_ls_R_factor_gt 0.0398
_refine_ls_shift/su_max 0.003
_refine_ls_shift/su_mean 0.000
_refine_ls_structure_factor_coef Fsqd
_refine_ls_weighting_details 'w=1/[\s^2^(Fo^2^)+(0.0650P)^2^+2.0000P] where P=(Fo^2^+2Fc^2^)/3'
_refine_ls_weighting_scheme calc
_refine_ls_wR_factor_gt 0.1006
_refine_ls_wR_factor_ref 0.1121
_reflns_Friedel_coverage 0.000
_reflns_number_gt 5420
_reflns_number_total 6967
_reflns_threshold_expression 'I > 2\s(I)'
_cod_data_source_file d2dt02348b2.cif
_cod_data_source_block 2
_cod_depositor_comments
;
The following automatic conversions were performed:

data item '_exptl_absorpt_correction_type' value 'Multi-scan' was
changed to 'multi-scan' in accordance with the
/home/data/users/saulius/crontab/automatic-downloads/rss-feeds/RSC/lib/dictionaries/cif_core.dic
dictionary named 'cif_core.dic' version 2.4.2 last updated on
2011-04-26.

Automatic conversion script
Id: cif_fix_values 7556 2019-12-06 15:28:31Z antanas 
;
_cod_original_sg_symbol_H-M 'P 21/c'
_cod_database_code 7711249
_shelx_shelxl_version_number 2014/7
_shelx_space_group_comment
;
The symmetry employed for this shelxl refinement is uniquely defined
by the following loop, which should always be used as a source of
symmetry information in preference to the above space-group names.
They are only intended as comments.
;
_shelx_estimated_absorpt_t_min 0.522
_shelx_estimated_absorpt_t_max 0.594

loop_
_space_group_symop_operation_xyz
'x, y, z'
'-x, y+1/2, -z+1/2'
'-x, -y, -z'
'x, -y-1/2, z-1/2'

loop_
_atom_site_label
_atom_site_type_symbol
_atom_site_fract_x
_atom_site_fract_y
_atom_site_fract_z
_atom_site_U_iso_or_equiv
_atom_site_adp_type
_atom_site_occupancy
_atom_site_site_symmetry_order
_atom_site_calc_flag
_atom_site_refinement_flags_posn
_atom_site_refinement_flags_adp
_atom_site_refinement_flags_occupancy
_atom_site_disorder_assembly
_atom_site_disorder_group
C1 C 0.7738(7) 1.0482(4) 0.6336(4) 0.061(2) Uani 1 1 d . . . . .
C2 C 0.7569(10) 1.0197(6) 0.5555(5) 0.082(3) Uani 1 1 d . . . . .
C3 C 0.6610(12) 1.0412(7) 0.4960(5) 0.111(4) Uani 1 1 d . . . . .
H3 H 0.6515 1.0229 0.4449 0.133 Uiso 1 1 calc R U . . .
C4 C 0.5791(11) 1.0899(7) 0.5119(7) 0.106(4) Uani 1 1 d . . . . .
H4 H 0.5131 1.1010 0.4724 0.127 Uiso 1 1 calc R U . . .
C5 C 0.5947(8) 1.1202(5) 0.5826(5) 0.088(3) Uani 1 1 d . . . . .
H5 H 0.5415 1.1548 0.5913 0.106 Uiso 1 1 calc R U . . .
C6 C 0.6909(8) 1.1013(4) 0.6459(5) 0.069(2) Uani 1 1 d . . . . .
C7 C 0.7004(6) 1.1367(4) 0.7200(5) 0.066(2) Uani 1 1 d . . . . .
H7 H 0.6529 1.1778 0.7203 0.079 Uiso 1 1 calc R U . . .
C8 C 0.7752(6) 1.1620(4) 0.8543(4) 0.0514(17) Uani 1 1 d . . . . .
C9 C 0.6866(6) 1.2053(4) 0.8683(5) 0.061(2) Uani 1 1 d . . . . .
H9 H 0.6151 1.2047 0.8320 0.073 Uiso 1 1 calc R U . . .
C10 C 0.7030(8) 1.2483(5) 0.9340(6) 0.075(2) Uani 1 1 d . . . . .
H10 H 0.6431 1.2770 0.9426 0.090 Uiso 1 1 calc R U . . .
C11 C 1.1919(8) 0.7506(5) 1.0120(5) 0.074(2) Uani 1 1 d . . . . .
H11 H 1.1797 0.7194 0.9679 0.089 Uiso 1 1 calc R U . . .
C12 C 1.1035(7) 0.7960(4) 1.0229(4) 0.0548(18) Uani 1 1 d . . . . .
H12 H 1.0327 0.7952 0.9856 0.066 Uiso 1 1 calc R U . . .
C13 C 1.1197(5) 0.8424(3) 1.0885(4) 0.0437(15) Uani 1 1 d . . . . .
C14 C 0.8376(17) 0.9395(9) 0.4730(7) 0.161(7) Uani 1 1 d . . . . .
H14A H 0.8415 0.9798 0.4364 0.193 Uiso 1 1 calc R U . . .
H14B H 0.7673 0.9115 0.4521 0.193 Uiso 1 1 calc R U . . .
C15 C 0.9378(18) 0.8894(9) 0.4837(9) 0.179(8) Uani 1 1 d . . . . .
H15A H 1.0068 0.9184 0.5014 0.269 Uiso 1 1 calc R U . . .
H15B H 0.9366 0.8657 0.4342 0.269 Uiso 1 1 calc R U . . .
H15C H 0.9352 0.8516 0.5223 0.269 Uiso 1 1 calc R U . . .
C16 C 0.6624(6) 1.0047(4) 0.8794(4) 0.0459(16) Uani 1 1 d . . . . .
C17 C 0.6102(6) 0.9875(5) 0.8005(5) 0.059(2) Uani 1 1 d . . . . .
C18 C 0.4974(7) 1.0024(5) 0.7669(6) 0.078(3) Uani 1 1 d . . . . .
H18 H 0.4637 0.9890 0.7146 0.093 Uiso 1 1 calc R U . . .
C19 C 0.4335(8) 1.0375(6) 0.8113(6) 0.083(3) Uani 1 1 d . . . . .
H19 H 0.3568 1.0489 0.7885 0.100 Uiso 1 1 calc R U . . .
C20 C 0.4824(6) 1.0554(5) 0.8888(6) 0.071(2) Uani 1 1 d . . . . .
H20 H 0.4387 1.0787 0.9184 0.085 Uiso 1 1 calc R U . . .
C21 C 0.5983(6) 1.0389(4) 0.9241(4) 0.0549(18) Uani 1 1 d . . . . .
C22 C 0.6417(6) 1.0593(4) 1.0060(5) 0.0561(19) Uani 1 1 d . . . . .
H22 H 0.5927 1.0873 1.0279 0.067 Uiso 1 1 calc R U . . .
C23 C 0.7668(6) 1.0693(4) 1.1324(4) 0.0536(18) Uani 1 1 d . . . . .
C24 C 0.7111(8) 1.1292(5) 1.1578(6) 0.077(2) Uani 1 1 d . . . . .
H24 H 0.6561 1.1572 1.1218 0.092 Uiso 1 1 calc R U . . .
C25 C 0.7395(10) 1.1467(6) 1.2387(6) 0.092(3) Uani 1 1 d . . . . .
H25 H 0.7049 1.1878 1.2560 0.110 Uiso 1 1 calc R U . . .
C26 C 0.8153(9) 1.1054(6) 1.2916(5) 0.081(3) Uani 1 1 d . . . . .
H26 H 0.8299 1.1164 1.3453 0.097 Uiso 1 1 calc R U . . .
C27 C 0.8716(7) 1.0471(5) 1.2671(5) 0.068(2) Uani 1 1 d . . . . .
H27 H 0.9250 1.0195 1.3046 0.081 Uiso 1 1 calc R U . . .
C28 C 0.8510(6) 1.0280(4) 1.1878(4) 0.0511(17) Uani 1 1 d . . . . .
C29 C 0.6395(8) 0.9087(6) 0.6938(5) 0.084(3) Uani 1 1 d . . . . .
H29A H 0.6991 0.8977 0.6676 0.101 Uiso 1 1 calc R U . . .
H29B H 0.5780 0.9347 0.6564 0.101 Uiso 1 1 calc R U . . .
C30 C 0.5956(11) 0.8374(7) 0.7183(8) 0.136(5) Uani 1 1 d . . . . .
H30A H 0.6474 0.8196 0.7663 0.204 Uiso 1 1 calc R U . . .
H30B H 0.5894 0.8003 0.6775 0.204 Uiso 1 1 calc R U . . .
H30C H 0.5215 0.8459 0.7271 0.204 Uiso 1 1 calc R U . . .
C31 C 0.9154(9) 0.8158(5) 0.7949(6) 0.0892(13) Uani 1 1 d . . . . .
H31 H 0.9144 0.8019 0.8459 0.107 Uiso 1 1 calc R U . . .
C32 C 0.9273(19) 0.7691(11) 0.6719(9) 0.224(10) Uani 1 1 d . . . . .
H32A H 0.8552 0.7532 0.6380 0.337 Uiso 1 1 calc R U . . .
H32B H 0.9878 0.7390 0.6617 0.337 Uiso 1 1 calc R U . . .
H32C H 0.9402 0.8211 0.6618 0.337 Uiso 1 1 calc R U . . .
C34 C 0.7359(7) 0.8235(5) 0.9915(6) 0.069(2) Uani 1 1 d . . . . .
C35 C 0.6507(11) 0.7619(8) 0.9646(9) 0.153(6) Uani 1 1 d . . . . .
H35A H 0.6859 0.7142 0.9821 0.230 Uiso 1 1 calc R U . . .
H35B H 0.6248 0.7622 0.9079 0.230 Uiso 1 1 calc R U . . .
H35C H 0.5867 0.7695 0.9865 0.230 Uiso 1 1 calc R U . . .
C33A C 0.8880(16) 0.6820(8) 0.7692(10) 0.0892(13) Uani 0.6 1 d . . P A 1
H33A H 0.9344 0.6661 0.8199 0.134 Uiso 0.6 1 calc R U P A 1
H33B H 0.8971 0.6471 0.7293 0.134 Uiso 0.6 1 calc R U P A 1
H33C H 0.8091 0.6834 0.7702 0.134 Uiso 0.6 1 calc R U P A 1
C33B C 1.001(2) 0.6928(12) 0.7798(15) 0.0892(13) Uani 0.4 1 d . . P A 2
H33D H 0.9625 0.6477 0.7572 0.134 Uiso 0.4 1 calc R U P A 2
H33E H 1.0181 0.6903 0.8364 0.134 Uiso 0.4 1 calc R U P A 2
H33F H 1.0717 0.6976 0.7644 0.134 Uiso 0.4 1 calc R U P A 2
Dy1 Dy 0.89066(3) 1.00547(2) 0.81711(2) 0.04104(11) Uani 1 1 d . . . . .
Dy2 Dy 0.87666(2) 0.94730(2) 1.02642(2) 0.03677(11) Uani 1 1 d . . . . .
N1 N 0.7678(4) 1.1176(3) 0.7862(3) 0.0482(13) Uani 1 1 d . . . . .
N2 N 0.7405(5) 1.0433(3) 1.0526(3) 0.0469(13) Uani 1 1 d . . . . .
N3 N 0.9256(8) 0.7606(4) 0.7502(5) 0.0892(13) Uani 1 1 d . . . . .
O1 O 0.8605(4) 1.0267(3) 0.6892(3) 0.0604(13) Uani 1 1 d . . . . .
O2 O 1.0409(3) 0.8897(2) 1.1004(2) 0.0402(10) Uani 1 1 d . . . . .
O3 O 0.8401(8) 0.9694(5) 0.5481(4) 0.110(3) Uani 1 1 d . . . . .
O4 O 0.7760(3) 0.9925(2) 0.9060(3) 0.0429(10) Uani 1 1 d . . . . .
O5 O 0.9116(4) 0.9746(3) 1.1634(2) 0.0452(10) Uani 1 1 d . . . . .
O6 O 0.6852(4) 0.9565(3) 0.7613(3) 0.0631(14) Uani 1 1 d . . . . .
O7 O 0.9942(4) 0.9516(2) 0.9404(2) 0.0375(9) Uani 1 1 d D . . . .
O8 O 0.9071(6) 0.8801(3) 0.7829(4) 0.0892(13) Uani 1 1 d . . . . .
O9 O 0.8217(5) 0.8252(3) 0.9632(3) 0.0688(14) Uani 1 1 d . . . . .
O10 O 0.7213(5) 0.8712(3) 1.0386(4) 0.0768(17) Uani 1 1 d . . . . .
H1 H 0.996(7) 0.9085(17) 0.925(4) 0.07(3) Uiso 1 1 d D . . . .

loop_
_atom_site_aniso_label
_atom_site_aniso_U_11
_atom_site_aniso_U_22
_atom_site_aniso_U_33
_atom_site_aniso_U_23
_atom_site_aniso_U_13
_atom_site_aniso_U_12
C1 0.068(5) 0.065(5) 0.041(4) 0.009(4) 0.000(4) -0.016(4)
C2 0.126(9) 0.071(6) 0.041(5) 0.004(4) 0.008(5) -0.019(6)
C3 0.156(12) 0.113(9) 0.041(5) -0.007(6) -0.017(6) -0.049(9)
C4 0.119(9) 0.096(9) 0.074(7) 0.019(6) -0.026(6) -0.015(7)
C5 0.090(7) 0.073(6) 0.074(6) 0.017(5) -0.027(5) -0.002(5)
C6 0.083(6) 0.052(5) 0.052(4) 0.011(4) -0.016(4) -0.009(4)
C7 0.054(4) 0.057(5) 0.077(6) 0.017(4) -0.001(4) 0.006(4)
C8 0.050(4) 0.041(4) 0.061(4) 0.011(3) 0.012(3) 0.012(3)
C9 0.051(4) 0.059(5) 0.076(5) 0.017(4) 0.020(4) 0.015(4)
C10 0.075(6) 0.069(6) 0.086(6) 0.005(5) 0.030(5) 0.029(5)
C11 0.101(7) 0.054(5) 0.074(6) -0.012(4) 0.034(5) 0.016(5)
C12 0.061(4) 0.045(4) 0.058(4) 0.000(3) 0.015(4) 0.008(3)
C13 0.043(4) 0.038(3) 0.052(4) 0.004(3) 0.016(3) 0.000(3)
C14 0.28(2) 0.144(14) 0.060(7) -0.026(8) 0.044(10) -0.024(14)
C15 0.30(2) 0.140(14) 0.115(11) -0.024(10) 0.090(14) 0.043(15)
C16 0.039(4) 0.047(4) 0.050(4) 0.013(3) 0.008(3) 0.000(3)
C17 0.045(4) 0.073(5) 0.055(4) 0.010(4) 0.009(3) -0.010(4)
C18 0.041(4) 0.109(8) 0.069(6) 0.020(5) -0.010(4) -0.007(5)
C19 0.040(4) 0.112(8) 0.088(7) 0.024(6) -0.001(5) 0.002(5)
C20 0.038(4) 0.080(6) 0.097(7) 0.028(5) 0.022(4) 0.007(4)
C21 0.040(4) 0.065(5) 0.057(4) 0.019(4) 0.009(3) 0.003(3)
C22 0.043(4) 0.058(5) 0.076(5) 0.006(4) 0.030(4) 0.004(3)
C23 0.057(4) 0.054(4) 0.055(4) 0.002(3) 0.024(4) 0.005(4)
C24 0.084(6) 0.069(5) 0.087(6) -0.011(5) 0.040(5) 0.021(5)
C25 0.117(8) 0.073(6) 0.099(8) -0.020(6) 0.050(7) 0.013(6)
C26 0.101(7) 0.083(6) 0.065(5) -0.021(5) 0.035(5) -0.002(6)
C27 0.069(5) 0.091(6) 0.048(4) -0.010(4) 0.025(4) -0.006(5)
C28 0.053(4) 0.052(4) 0.059(4) -0.004(4) 0.033(4) -0.007(3)
C29 0.077(6) 0.092(7) 0.065(5) -0.011(5) -0.013(4) -0.020(5)
C30 0.120(10) 0.097(9) 0.192(14) -0.024(9) 0.046(10) -0.047(8)
C31 0.120(3) 0.060(2) 0.087(3) -0.021(2) 0.026(3) 0.004(3)
C32 0.35(3) 0.22(2) 0.157(15) -0.063(15) 0.154(18) -0.06(2)
C34 0.049(5) 0.048(5) 0.109(7) -0.001(5) 0.016(5) -0.015(4)
C35 0.111(9) 0.132(11) 0.230(16) -0.071(11) 0.066(10) -0.081(9)
C33A 0.120(3) 0.060(2) 0.087(3) -0.021(2) 0.026(3) 0.004(3)
C33B 0.120(3) 0.060(2) 0.087(3) -0.021(2) 0.026(3) 0.004(3)
Dy1 0.04144(19) 0.0449(2) 0.03402(17) -0.00004(13) 0.00494(13) -0.00119(13)
Dy2 0.03434(17) 0.03826(18) 0.03697(17) 0.00076(12) 0.00804(12) -0.00167(12)
N1 0.043(3) 0.050(3) 0.049(3) 0.009(3) 0.006(3) 0.003(3)
N2 0.045(3) 0.045(3) 0.053(3) 0.003(3) 0.016(3) 0.005(3)
N3 0.120(3) 0.060(2) 0.087(3) -0.021(2) 0.026(3) 0.004(3)
O1 0.064(3) 0.080(3) 0.035(3) 0.001(2) 0.009(2) 0.005(3)
O2 0.040(2) 0.038(2) 0.041(2) 0.0003(19) 0.0074(18) 0.0045(19)
O3 0.166(8) 0.118(6) 0.042(3) -0.009(4) 0.019(4) -0.003(6)
O4 0.030(2) 0.053(3) 0.042(2) 0.005(2) 0.0037(18) 0.0015(19)
O5 0.046(3) 0.051(3) 0.041(2) -0.001(2) 0.015(2) 0.003(2)
O6 0.056(3) 0.081(4) 0.045(3) -0.006(3) 0.000(2) -0.017(3)
O7 0.036(2) 0.038(3) 0.038(2) 0.001(2) 0.0081(18) 0.0021(19)
O8 0.120(3) 0.060(2) 0.087(3) -0.021(2) 0.026(3) 0.004(3)
O9 0.067(4) 0.058(3) 0.084(4) -0.016(3) 0.023(3) -0.011(3)
O10 0.069(4) 0.066(4) 0.107(5) -0.014(3) 0.043(3) -0.021(3)

loop_
_atom_type_symbol
_atom_type_description
_atom_type_scat_dispersion_real
_atom_type_scat_dispersion_imag
_atom_type_scat_source
C C 0.0033 0.0016 'International Tables Vol C Tables 4.2.6.8 and 6.1.1.4'
H H 0.0000 0.0000 'International Tables Vol C Tables 4.2.6.8 and 6.1.1.4'
N N 0.0061 0.0033 'International Tables Vol C Tables 4.2.6.8 and 6.1.1.4'
O O 0.0106 0.0060 'International Tables Vol C Tables 4.2.6.8 and 6.1.1.4'
Dy Dy -0.1892 4.4098 'International Tables Vol C Tables 4.2.6.8 and 6.1.1.4'

loop_
_geom_angle_atom_site_label_1
_geom_angle_atom_site_label_2
_geom_angle_atom_site_label_3
_geom_angle
_geom_angle_site_symmetry_1
_geom_angle_site_symmetry_3
_geom_angle_publ_flag
O1 C1 C2 120.3(9) . . ?
O1 C1 C6 123.0(7) . . ?
C2 C1 C6 116.7(8) . . ?
O3 C2 C3 126.3(10) . . ?
O3 C2 C1 113.4(8) . . ?
C3 C2 C1 120.2(11) . . ?
C2 C3 C4 121.0(10) . . ?
C2 C3 H3 119.5 . . ?
C4 C3 H3 119.5 . . ?
C5 C4 C3 120.4(10) . . ?
C5 C4 H4 119.8 . . ?
C3 C4 H4 119.8 . . ?
C4 C5 C6 121.6(11) . . ?
C4 C5 H5 119.2 . . ?
C6 C5 H5 119.2 . . ?
C7 C6 C5 117.6(9) . . ?
C7 C6 C1 122.4(7) . . ?
C5 C6 C1 120.0(8) . . ?
N1 C7 C6 126.4(8) . . ?
N1 C7 H7 116.8 . . ?
C6 C7 H7 116.8 . . ?
C9 C8 C13 120.0(7) . 3_777 ?
C9 C8 N1 125.2(6) . . ?
C13 C8 N1 114.7(6) 3_777 . ?
C10 C9 C8 121.0(8) . . ?
C10 C9 H9 119.5 . . ?
C8 C9 H9 119.5 . . ?
C9 C10 C11 119.9(8) . 3_777 ?
C9 C10 H10 120.1 . . ?
C11 C10 H10 120.1 3_777 . ?
C10 C11 C12 120.3(8) 3_777 . ?
C10 C11 H11 119.9 3_777 . ?
C12 C11 H11 119.9 . . ?
C13 C12 C11 120.7(7) . . ?
C13 C12 H12 119.6 . . ?
C11 C12 H12 119.6 . . ?
O2 C13 C12 123.7(6) . . ?
O2 C13 C8 118.5(6) . 3_777 ?
C12 C13 C8 117.8(6) . 3_777 ?
O3 C14 C15 107.0(13) . . ?
O3 C14 H14A 110.3 . . ?
C15 C14 H14A 110.3 . . ?
O3 C14 H14B 110.3 . . ?
C15 C14 H14B 110.3 . . ?
H14A C14 H14B 108.6 . . ?
C14 C15 H15A 109.5 . . ?
C14 C15 H15B 109.5 . . ?
H15A C15 H15B 109.5 . . ?
C14 C15 H15C 109.5 . . ?
H15A C15 H15C 109.5 . . ?
H15B C15 H15C 109.5 . . ?
O4 C16 C21 123.2(6) . . ?
O4 C16 C17 117.6(7) . . ?
C21 C16 C17 119.0(7) . . ?
C18 C17 O6 125.1(8) . . ?
C18 C17 C16 121.7(8) . . ?
O6 C17 C16 113.2(6) . . ?
C17 C18 C19 119.3(9) . . ?
C17 C18 H18 120.3 . . ?
C19 C18 H18 120.3 . . ?
C20 C19 C18 120.2(8) . . ?
C20 C19 H19 119.9 . . ?
C18 C19 H19 119.9 . . ?
C19 C20 C21 120.7(9) . . ?
C19 C20 H20 119.7 . . ?
C21 C20 H20 119.7 . . ?
C16 C21 C20 119.0(8) . . ?
C16 C21 C22 124.4(6) . . ?
C20 C21 C22 116.5(8) . . ?
N2 C22 C21 127.6(7) . . ?
N2 C22 H22 116.2 . . ?
C21 C22 H22 116.2 . . ?
C24 C23 C28 119.9(7) . . ?
C24 C23 N2 123.9(7) . . ?
C28 C23 N2 116.1(6) . . ?
C23 C24 C25 118.7(9) . . ?
C23 C24 H24 120.7 . . ?
C25 C24 H24 120.7 . . ?
C26 C25 C24 121.4(9) . . ?
C26 C25 H25 119.3 . . ?
C24 C25 H25 119.3 . . ?
C25 C26 C27 120.2(9) . . ?
C25 C26 H26 119.9 . . ?
C27 C26 H26 119.9 . . ?
C26 C27 C28 121.7(9) . . ?
C26 C27 H27 119.1 . . ?
C28 C27 H27 119.1 . . ?
O5 C28 C27 121.7(7) . . ?
O5 C28 C23 120.3(6) . . ?
C27 C28 C23 117.9(7) . . ?
O6 C29 C30 110.8(8) . . ?
O6 C29 H29A 109.5 . . ?
C30 C29 H29A 109.5 . . ?
O6 C29 H29B 109.5 . . ?
C30 C29 H29B 109.5 . . ?
H29A C29 H29B 108.1 . . ?
C29 C30 H30A 109.5 . . ?
C29 C30 H30B 109.5 . . ?
H30A C30 H30B 109.5 . . ?
C29 C30 H30C 109.5 . . ?
H30A C30 H30C 109.5 . . ?
H30B C30 H30C 109.5 . . ?
O8 C31 N3 131.3(11) . . ?
O8 C31 H31 114.3 . . ?
N3 C31 H31 114.3 . . ?
N3 C32 H32A 109.5 . . ?
N3 C32 H32B 109.5 . . ?
H32A C32 H32B 109.5 . . ?
N3 C32 H32C 109.5 . . ?
H32A C32 H32C 109.5 . . ?
H32B C32 H32C 109.5 . . ?
O10 C34 O9 121.7(7) . . ?
O10 C34 C35 120.6(9) . . ?
O9 C34 C35 117.7(9) . . ?
O10 C34 Dy2 59.3(4) . . ?
O9 C34 Dy2 62.8(4) . . ?
C35 C34 Dy2 173.0(8) . . ?
C34 C35 H35A 109.5 . . ?
C34 C35 H35B 109.5 . . ?
H35A C35 H35B 109.5 . . ?
C34 C35 H35C 109.5 . . ?
H35A C35 H35C 109.5 . . ?
H35B C35 H35C 109.5 . . ?
N3 C33A H33A 109.5 . . ?
N3 C33A H33B 109.5 . . ?
H33A C33A H33B 109.5 . . ?
N3 C33A H33C 109.5 . . ?
H33A C33A H33C 109.5 . . ?
H33B C33A H33C 109.5 . . ?
N3 C33B H33D 109.5 . . ?
N3 C33B H33E 109.5 . . ?
H33D C33B H33E 109.5 . . ?
N3 C33B H33F 109.5 . . ?
H33D C33B H33F 109.5 . . ?
H33E C33B H33F 109.5 . . ?
O1 Dy1 O8 84.5(2) . . ?
O1 Dy1 O5 90.72(17) . 3_777 ?
O8 Dy1 O5 91.7(2) . 3_777 ?
O1 Dy1 O4 136.05(17) . . ?
O8 Dy1 O4 100.5(2) . . ?
O5 Dy1 O4 132.23(14) 3_777 . ?
O1 Dy1 O2 115.07(18) . 3_777 ?
O8 Dy1 O2 150.32(19) . 3_777 ?
O5 Dy1 O2 67.29(15) 3_777 3_777 ?
O4 Dy1 O2 81.10(15) . 3_777 ?
O1 Dy1 O7 153.20(18) . . ?
O8 Dy1 O7 77.89(19) . . ?
O5 Dy1 O7 69.97(14) 3_777 . ?
O4 Dy1 O7 67.89(14) . . ?
O2 Dy1 O7 75.34(14) 3_777 . ?
O1 Dy1 N1 73.07(19) . . ?
O8 Dy1 N1 143.7(2) . . ?
O5 Dy1 N1 116.30(17) 3_777 . ?
O4 Dy1 N1 78.32(17) . . ?
O2 Dy1 N1 65.94(16) 3_777 . ?
O7 Dy1 N1 131.71(17) . . ?
O1 Dy1 O6 77.65(18) . . ?
O8 Dy1 O6 73.6(2) . . ?
O5 Dy1 O6 161.87(16) 3_777 . ?
O4 Dy1 O6 62.60(15) . . ?
O2 Dy1 O6 130.24(16) 3_777 . ?
O7 Dy1 O6 115.64(15) . . ?
N1 Dy1 O6 73.88(18) . . ?
O1 Dy1 Dy2 130.05(14) . 3_777 ?
O8 Dy1 Dy2 109.12(17) . 3_777 ?
O5 Dy1 Dy2 42.90(10) 3_777 3_777 ?
O4 Dy1 Dy2 89.85(10) . 3_777 ?
O2 Dy1 Dy2 41.26(10) 3_777 3_777 ?
O7 Dy1 Dy2 42.37(10) . 3_777 ?
N1 Dy1 Dy2 107.19(13) . 3_777 ?
O6 Dy1 Dy2 151.98(11) . 3_777 ?
O1 Dy1 Dy2 167.13(14) . . ?
O8 Dy1 Dy2 90.95(17) . . ?
O5 Dy1 Dy2 101.46(10) 3_777 . ?
O4 Dy1 Dy2 33.25(10) . . ?
O2 Dy1 Dy2 74.08(10) 3_777 . ?
O7 Dy1 Dy2 34.72(10) . . ?
N1 Dy1 Dy2 104.57(13) . . ?
O6 Dy1 Dy2 89.53(11) . . ?
Dy2 Dy1 Dy2 62.820(10) 3_777 . ?
O4 Dy2 O2 147.75(15) . . ?
O4 Dy2 O7 70.08(15) . . ?
O2 Dy2 O7 78.24(15) . . ?
O4 Dy2 O7 96.79(15) . 3_777 ?
O2 Dy2 O7 77.35(14) . 3_777 ?
O7 Dy2 O7 69.89(18) . 3_777 ?
O4 Dy2 O10 92.3(2) . . ?
O2 Dy2 O10 106.45(19) . . ?
O7 Dy2 O10 135.27(19) . . ?
O7 Dy2 O10 154.77(19) 3_777 . ?
O4 Dy2 O5 140.43(16) . . ?
O2 Dy2 O5 67.91(15) . . ?
O7 Dy2 O5 132.08(15) . . ?
O7 Dy2 O5 70.34(15) 3_777 . ?
O10 Dy2 O5 87.73(19) . . ?
O4 Dy2 O9 82.98(18) . . ?
O2 Dy2 O9 87.33(17) . . ?
O7 Dy2 O9 82.83(17) . . ?
O7 Dy2 O9 150.81(17) 3_777 . ?
O10 Dy2 O9 53.69(19) . . ?
O5 Dy2 O9 126.44(18) . . ?
O4 Dy2 N2 73.27(17) . . ?
O2 Dy2 N2 135.41(17) . . ?
O7 Dy2 N2 129.88(16) . . ?
O7 Dy2 N2 81.98(17) 3_777 . ?
O10 Dy2 N2 78.2(2) . . ?
O5 Dy2 N2 68.03(17) . . ?
O9 Dy2 N2 125.09(19) . . ?
O4 Dy2 C34 85.8(2) . . ?
O2 Dy2 C34 99.3(2) . . ?
O7 Dy2 C34 109.3(2) . . ?
O7 Dy2 C34 176.7(2) 3_777 . ?
O10 Dy2 C34 26.4(2) . . ?
O5 Dy2 C34 108.9(2) . . ?
O9 Dy2 C34 27.3(2) . . ?
N2 Dy2 C34 100.8(2) . . ?
O4 Dy2 Dy1 140.13(11) . 3_777 ?
O2 Dy2 Dy1 42.62(10) . 3_777 ?
O7 Dy2 Dy1 89.83(10) . 3_777 ?
O7 Dy2 Dy1 43.36(10) 3_777 3_777 ?
O10 Dy2 Dy1 124.30(16) . 3_777 ?
O5 Dy2 Dy1 42.40(11) . 3_777 ?
O9 Dy2 Dy1 129.67(14) . 3_777 ?
N2 Dy2 Dy1 97.31(13) . 3_777 ?
C34 Dy2 Dy1 133.94(19) . 3_777 ?
O4 Dy2 Dy2 82.27(11) . 3_777 ?
O2 Dy2 Dy2 75.06(11) . 3_777 ?
O7 Dy2 Dy2 35.12(11) . 3_777 ?
O7 Dy2 Dy2 34.77(11) 3_777 3_777 ?
O10 Dy2 Dy2 170.29(15) . 3_777 ?
O5 Dy2 Dy2 101.59(11) . 3_777 ?
O9 Dy2 Dy2 117.33(14) . 3_777 ?
N2 Dy2 Dy2 107.69(13) . 3_777 ?
C34 Dy2 Dy2 144.3(2) . 3_777 ?
Dy1 Dy2 Dy2 63.432(10) 3_777 3_777 ?
O4 Dy2 Dy1 34.34(11) . . ?
O2 Dy2 Dy1 114.02(11) . . ?
O7 Dy2 Dy1 35.83(10) . . ?
O7 Dy2 Dy1 80.71(10) 3_777 . ?
O10 Dy2 Dy1 118.18(16) . . ?
O5 Dy2 Dy1 149.96(11) . . ?
O9 Dy2 Dy1 83.17(14) . . ?
N2 Dy2 Dy1 100.81(13) . . ?
C34 Dy2 Dy1 100.5(2) . . ?
Dy1 Dy2 Dy1 117.181(9) 3_777 . ?
Dy2 Dy2 Dy1 53.749(8) 3_777 . ?
C7 N1 C8 120.3(6) . . ?
C7 N1 Dy1 128.3(5) . . ?
C8 N1 Dy1 111.4(4) . . ?
C22 N2 C23 118.6(6) . . ?
C22 N2 Dy2 125.6(5) . . ?
C23 N2 Dy2 114.4(4) . . ?
C31 N3 C32 123.4(11) . . ?
C31 N3 C33B 123.0(12) . . ?
C32 N3 C33B 105.0(14) . . ?
C31 N3 C33A 118.9(10) . . ?
C32 N3 C33A 113.4(11) . . ?
C1 O1 Dy1 134.7(5) . . ?
C13 O2 Dy2 137.7(4) . . ?
C13 O2 Dy1 116.3(4) . 3_777 ?
Dy2 O2 Dy1 96.12(15) . 3_777 ?
C2 O3 C14 119.6(10) . . ?
C16 O4 Dy2 128.5(4) . . ?
C16 O4 Dy1 118.7(4) . . ?
Dy2 O4 Dy1 112.41(17) . . ?
C28 O5 Dy1 118.0(4) . 3_777 ?
C28 O5 Dy2 120.1(4) . . ?
Dy1 O5 Dy2 94.71(16) 3_777 . ?
C17 O6 C29 118.7(6) . . ?
C17 O6 Dy1 111.7(4) . . ?
C29 O6 Dy1 129.4(5) . . ?
Dy2 O7 Dy2 110.11(17) . 3_777 ?
Dy2 O7 Dy1 109.46(16) . . ?
Dy2 O7 Dy1 94.27(15) 3_777 . ?
Dy2 O7 H1 105(6) . . ?
Dy2 O7 H1 137(6) 3_777 . ?
Dy1 O7 H1 97(6) . . ?
C31 O8 Dy1 154.7(7) . . ?
C34 O9 Dy2 89.8(5) . . ?
C34 O10 Dy2 94.3(5) . . ?

loop_
_geom_bond_atom_site_label_1
_geom_bond_atom_site_label_2
_geom_bond_distance
_geom_bond_site_symmetry_2
_geom_bond_publ_flag
C1 O1 1.287(9) . ?
C1 C2 1.422(11) . ?
C1 C6 1.432(12) . ?
C2 O3 1.376(13) . ?
C2 C3 1.394(15) . ?
C3 C4 1.397(17) . ?
C3 H3 0.9300 . ?
C4 C5 1.316(14) . ?
C4 H4 0.9300 . ?
C5 C6 1.420(10) . ?
C5 H5 0.9300 . ?
C6 C7 1.420(12) . ?
C7 N1 1.276(8) . ?
C7 H7 0.9300 . ?
C8 C9 1.392(10) . ?
C8 C13 1.399(9) 3_777 ?
C8 N1 1.411(9) . ?
C9 C10 1.350(11) . ?
C9 H9 0.9300 . ?
C10 C11 1.371(12) 3_777 ?
C10 H10 0.9300 . ?
C11 C10 1.371(12) 3_777 ?
C11 C12 1.391(11) . ?
C11 H11 0.9300 . ?
C12 C13 1.385(9) . ?
C12 H12 0.9300 . ?
C13 O2 1.327(7) . ?
C13 C8 1.399(9) 3_777 ?
C14 O3 1.411(13) . ?
C14 C15 1.47(2) . ?
C14 H14A 0.9700 . ?
C14 H14B 0.9700 . ?
C15 H15A 0.9600 . ?
C15 H15B 0.9600 . ?
C15 H15C 0.9600 . ?
C16 O4 1.347(8) . ?
C16 C21 1.379(10) . ?
C16 C17 1.394(10) . ?
C17 C18 1.362(11) . ?
C17 O6 1.386(10) . ?
C18 C19 1.381(14) . ?
C18 H18 0.9300 . ?
C19 C20 1.367(13) . ?
C19 H19 0.9300 . ?
C20 C21 1.406(10) . ?
C20 H20 0.9300 . ?
C21 C22 1.438(11) . ?
C22 N2 1.290(9) . ?
C22 H22 0.9300 . ?
C23 C24 1.393(10) . ?
C23 C28 1.413(10) . ?
C23 N2 1.428(9) . ?
C24 C25 1.403(13) . ?
C24 H24 0.9300 . ?
C25 C26 1.338(13) . ?
C25 H25 0.9300 . ?
C26 C27 1.368(12) . ?
C26 H26 0.9300 . ?
C27 C28 1.387(10) . ?
C27 H27 0.9300 . ?
C28 O5 1.335(8) . ?
C29 O6 1.442(9) . ?
C29 C30 1.479(14) . ?
C29 H29A 0.9700 . ?
C29 H29B 0.9700 . ?
C30 H30A 0.9600 . ?
C30 H30B 0.9600 . ?
C30 H30C 0.9600 . ?
C31 O8 1.160(10) . ?
C31 N3 1.281(11) . ?
C31 H31 0.9300 . ?
C32 N3 1.385(15) . ?
C32 H32A 0.9600 . ?
C32 H32B 0.9600 . ?
C32 H32C 0.9600 . ?
C34 O10 1.227(10) . ?
C34 O9 1.262(10) . ?
C34 C35 1.491(12) . ?
C34 Dy2 2.748(7) . ?
C35 H35A 0.9600 . ?
C35 H35B 0.9600 . ?
C35 H35C 0.9600 . ?
C33A N3 1.530(17) . ?
C33A H33A 0.9600 . ?
C33A H33B 0.9600 . ?
C33A H33C 0.9600 . ?
C33B N3 1.52(2) . ?
C33B H33D 0.9600 . ?
C33B H33E 0.9600 . ?
C33B H33F 0.9600 . ?
Dy1 O1 2.206(5) . ?
Dy1 O8 2.325(6) . ?
Dy1 O5 2.351(5) 3_777 ?
Dy1 O4 2.352(4) . ?
Dy1 O2 2.367(4) 3_777 ?
Dy1 O7 2.393(4) . ?
Dy1 N1 2.457(5) . ?
Dy1 O6 2.571(5) . ?
Dy1 Dy2 3.4758(4) 3_777 ?
Dy1 Dy2 3.8549(4) . ?
Dy2 O4 2.287(4) . ?
Dy2 O2 2.306(4) . ?
Dy2 O7 2.328(4) . ?
Dy2 O7 2.349(4) 3_777 ?
Dy2 O10 2.369(5) . ?
Dy2 O5 2.374(4) . ?
Dy2 O9 2.445(5) . ?
Dy2 N2 2.493(5) . ?
Dy2 Dy1 3.4759(4) 3_777 ?
Dy2 Dy2 3.8342(6) 3_777 ?
O2 Dy1 2.367(4) 3_777 ?
O5 Dy1 2.352(4) 3_777 ?
O7 Dy2 2.349(4) 3_777 ?
O7 H1 0.815(10) . ?
